data_2206559
loop_
_publ_author_name
'Dong, Min'
'Sun, Liang-Dong'

_publ_section_title
;
 4-Methylthiazole-5-carbaldehyde
;
_journal_coeditor_code SU6210
_journal_issue 8
_journal_name_full 'Acta Crystallographica Section E'
_journal_page_first o2712
_journal_page_last o2713
_journal_paper_doi 10.1107/S1600536805023202
_journal_volume 61
_journal_year 2005
_chemical_formula_iupac 'C5 H5 N O S'
_chemical_formula_moiety 'C5 H5 N O S'
_chemical_formula_sum 'C5 H5 N O S'
_chemical_formula_weight 127.17
_chemical_name_systematic
;
4-Methylthiazole-5-carbaldehyde
;
_space_group_IT_number 33
_symmetry_cell_setting orthorhombic
_symmetry_space_group_name_Hall 'P 2c -2n'
_symmetry_space_group_name_H-M 'P n a 21'
_atom_sites_solution_hydrogens geom
_atom_sites_solution_primary direct
_atom_sites_solution_secondary difmap
_cell_angle_alpha 90.00
_cell_angle_beta 90.00
_cell_angle_gamma 90.00
_cell_formula_units_Z 4
_cell_length_a 22.574(8)
_cell_length_b 3.9269(15)
_cell_length_c 6.626(2)
_cell_measurement_reflns_used 1251
_cell_measurement_temperature 294(2)
_cell_measurement_theta_max 26.11
_cell_measurement_theta_min 3.57
_cell_volume 587.4(4)
_computing_cell_refinement 'SAINT (Bruker, 1997)'
_computing_data_collection 'SMART (Bruker, 1997)'
_computing_data_reduction SAINT
_computing_molecular_graphics 'SHELXTL (Bruker, 1997)'
_computing_publication_material SHELXTL
_computing_structure_refinement 'SHELXL97 (Sheldrick, 1997)'
_computing_structure_solution 'SHELXS97 (Sheldrick, 1997)'
_diffrn_ambient_temperature 294(2)
_diffrn_measured_fraction_theta_full 0.995
_diffrn_measured_fraction_theta_max 0.995
_diffrn_measurement_device_type 'Bruker SMART CCD area-detector'
_diffrn_measurement_method '\f and \w'
_diffrn_radiation_monochromator graphite
_diffrn_radiation_source 'fine-focus sealed tube'
_diffrn_radiation_type 'Mo K\a'
_diffrn_radiation_wavelength 0.71073
_diffrn_reflns_av_R_equivalents 0.098
_diffrn_reflns_av_sigmaI/netI 0.1133
_diffrn_reflns_limit_h_max 28
_diffrn_reflns_limit_h_min -28
_diffrn_reflns_limit_k_max 4
_diffrn_reflns_limit_k_min -4
_diffrn_reflns_limit_l_max 8
_diffrn_reflns_limit_l_min -4
_diffrn_reflns_number 2830
_diffrn_reflns_theta_full 26.37
_diffrn_reflns_theta_max 26.37
_diffrn_reflns_theta_min 3.57
_diffrn_standards_decay_% 0
_diffrn_standards_interval_count 0
_diffrn_standards_interval_time 0
_diffrn_standards_number 0
_exptl_absorpt_coefficient_mu 0.439
_exptl_absorpt_correction_T_max 0.932
_exptl_absorpt_correction_T_min 0.908
_exptl_absorpt_correction_type multi-scan
_exptl_absorpt_process_details '(SADABS; Sheldrick, 1996)'
_exptl_crystal_colour colorless
_exptl_crystal_density_diffrn 1.438
_exptl_crystal_density_method 'not measured'
_exptl_crystal_description needle
_exptl_crystal_F_000 264
_exptl_crystal_size_max 0.22
_exptl_crystal_size_mid 0.20
_exptl_crystal_size_min 0.16
_refine_diff_density_max 0.220
_refine_diff_density_min -0.225
_refine_ls_abs_structure_details 'Flack (1983), 233? Friedel pairs'
_refine_ls_abs_structure_Flack 0.00(17)
_refine_ls_extinction_method none
_refine_ls_goodness_of_fit_ref 1.162
_refine_ls_hydrogen_treatment constr
_refine_ls_matrix_type full
_refine_ls_number_parameters 75
_refine_ls_number_reflns 882
_refine_ls_number_restraints 1
_refine_ls_restrained_S_all 1.162
_refine_ls_R_factor_all 0.0658
_refine_ls_R_factor_gt 0.0446
_refine_ls_shift/su_max 0.000
_refine_ls_shift/su_mean 0.000
_refine_ls_structure_factor_coef Fsqd
_refine_ls_weighting_details 'w = 1/[\s^2^(Fo^2^)+(0.0479P)^2^] where P = (Fo^2^+2Fc^2^)/3'
_refine_ls_weighting_scheme calc
_refine_ls_wR_factor_gt 0.1122
_refine_ls_wR_factor_ref 0.1190
_reflns_number_gt 685
_reflns_number_total 882
_reflns_threshold_expression I>2\s(I)
_cod_data_source_file su6210.cif
_cod_data_source_block I
_cod_depositor_comments
;
The following automatic conversions were performed:
'_symmetry_cell_setting' value 'Orthorhombic' changed to 'orthorhombic'
according to '/home/saulius/struct/CIF-dictionaries/cif_core.dic'
dictionary named 'cif_core.dic' version 2.4.1 from 2010-06-29.

Automatic conversion script
Id: cif_fix_enum 1527 2010-12-29 10:47:43Z saulius 

The following automatic conversions were performed:

'_symmetry_cell_setting' value 'Orthorhombic' changed to
'orthorhombic' according to
/home/saulius/struct/CIF-dictionaries/cif_core.dic dictionary named
'cif_core.dic' version 2.4.1 from 2010-06-29.

Automatic conversion script
Id: cif_fix_values 1715 2011-07-08 13:25:40Z adriana 
;
_cod_original_sg_symbol_Hall 'P 2c -2n '
_cod_original_sg_symbol_H-M 'P n a 2 1'
_cod_database_code 2206559
_cod_database_fobs_code 2206559

loop_
_symmetry_equiv_pos_as_xyz
'x, y, z'
'-x, -y, z+1/2'
'x+1/2, -y+1/2, z'
'-x+1/2, y+1/2, z+1/2'

loop_
_atom_site_label
_atom_site_fract_x
_atom_site_fract_y
_atom_site_fract_z
_atom_site_U_iso_or_equiv
_atom_site_adp_type
_atom_site_calc_flag
_atom_site_refinement_flags
_atom_site_occupancy
_atom_site_type_symbol
S1 0.17008(5) 0.95132(17) 0.1932(2) 0.0544(4) Uani d . 1 S
O1 0.0367(2) 0.9129(10) 0.1132(6) 0.0947(14) Uani d . 1 O
N1 0.19492(18) 0.7197(8) 0.5421(5) 0.0592(10) Uani d . 1 N
C1 0.0529(3) 0.7938(12) 0.2716(7) 0.0627(13) Uani d . 1 C
H1 0.0244 0.6941 0.3541 0.075 Uiso calc R 1 H
C2 0.11350(19) 0.7955(7) 0.3418(6) 0.0440(10) Uani d . 1 C
C3 0.13534(18) 0.6821(7) 0.5211(5) 0.0452(10) Uani d . 1 C
C4 0.1012(2) 0.5338(8) 0.6930(11) 0.0613(11) Uani d . 1 C
H4A 0.0625 0.4683 0.6472 0.092 Uiso calc R 1 H
H4B 0.0975 0.7005 0.7983 0.092 Uiso calc R 1 H
H4C 0.1216 0.3375 0.7441 0.092 Uiso calc R 1 H
C5 0.2181(2) 0.8530(9) 0.3793(7) 0.0612(12) Uani d . 1 C
H5 0.2586 0.8911 0.3669 0.073 Uiso calc R 1 H

loop_
_atom_site_aniso_label
_atom_site_aniso_U_11
_atom_site_aniso_U_22
_atom_site_aniso_U_33
_atom_site_aniso_U_12
_atom_site_aniso_U_13
_atom_site_aniso_U_23
S1 0.0576(8) 0.0558(4) 0.0499(6) 0.0016(4) 0.0057(7) 0.0072(6)
O1 0.075(3) 0.141(3) 0.068(2) 0.030(2) -0.009(2) 0.017(2)
N1 0.055(3) 0.0675(16) 0.055(2) -0.0030(17) -0.007(2) 0.0111(17)
C1 0.045(3) 0.088(2) 0.055(3) 0.013(2) 0.004(3) -0.005(2)
C2 0.042(3) 0.0448(13) 0.045(2) 0.0074(13) 0.004(2) -0.0032(14)
C3 0.043(3) 0.0457(14) 0.047(2) -0.0008(14) -0.001(2) 0.0002(15)
C4 0.063(3) 0.0702(16) 0.051(2) -0.0099(16) 0.007(4) 0.000(2)
C5 0.045(3) 0.0668(19) 0.072(3) -0.0058(19) -0.003(3) 0.010(2)

loop_
_atom_type_symbol
_atom_type_description
_atom_type_scat_dispersion_real
_atom_type_scat_dispersion_imag
_atom_type_scat_source
C C 0.0033 0.0016
; International Tables
Vol. C, Tables 4.2.6.8 and 6.1.1.4
;
H H 0.0000 0.0000
; International Tables
Vol. C, Tables 4.2.6.8 and 6.1.1.4
;
N N 0.0061 0.0033
; International Tables
Vol. C, Tables 4.2.6.8 and 6.1.1.4
;
O O 0.0106 0.0060
; International Tables
Vol. C, Tables 4.2.6.8 and 6.1.1.4
;
S S 0.1246 0.1234
; International Tables
Vol. C, Tables 4.2.6.8 and 6.1.1.4
;

loop_
_geom_angle_atom_site_label_1
_geom_angle_atom_site_label_2
_geom_angle_atom_site_label_3
_geom_angle
_geom_angle_publ_flag
C5 S1 C2 88.7(2) ?
C5 N1 C3 110.7(4) ?
O1 C1 C2 124.4(6) ?
O1 C1 H1 117.8 ?
C2 C1 H1 117.8 ?
C3 C2 C1 128.5(4) ?
C3 C2 S1 110.2(3) yes
C1 C2 S1 121.3(4) ?
N1 C3 C2 114.3(3) ?
N1 C3 C4 118.3(4) ?
C2 C3 C4 127.3(4) ?
C3 C4 H4A 109.5 ?
C3 C4 H4B 109.5 ?
H4A C4 H4B 109.5 ?
C3 C4 H4C 109.5 ?
H4A C4 H4C 109.5 ?
H4B C4 H4C 109.5 ?
N1 C5 S1 116.0(4) ?
N1 C5 H5 122.0 ?
S1 C5 H5 122.0 ?

loop_
_geom_bond_atom_site_label_1
_geom_bond_atom_site_label_2
_geom_bond_distance
S1 C5 1.686(5)
S1 C2 1.725(4)
O1 C1 1.206(5)
N1 C5 1.308(6)
N1 C3 1.360(5)
C1 C2 1.446(7)
C1 H1 0.9300
C2 C3 1.361(5)
C3 C4 1.494(7)
C4 H4A 0.9600
C4 H4B 0.9600
C4 H4C 0.9600
C5 H5 0.9300

loop_
_geom_torsion_atom_site_label_1
_geom_torsion_atom_site_label_2
_geom_torsion_atom_site_label_3
_geom_torsion_atom_site_label_4
_geom_torsion
_geom_torsion_publ_flag
O1 C1 C2 C3 176.7(4) ?
O1 C1 C2 S1 -3.9(6) yes
C5 S1 C2 C3 0.2(2) ?
C5 S1 C2 C1 -179.3(4) ?
C5 N1 C3 C2 -1.4(4) ?
C5 N1 C3 C4 -179.8(3) ?
C1 C2 C3 N1 -179.9(4) ?
S1 C2 C3 N1 0.6(4) ?
C1 C2 C3 C4 -1.6(6) ?
S1 C2 C3 C4 178.9(3) ?
C3 N1 C5 S1 1.6(4) ?
C2 S1 C5 N1 -1.0(3) ?

loop_
_cod_related_entry_id
_cod_related_entry_database
_cod_related_entry_code
1 ChemSpider 505319
